data_7219014
loop_
_publ_author_name
'Dai, Yanling'
'Xie, Chen'
'Wu, Lingmin'
'Mei, Haibo'
'Soloshonok, Vadim A.'
'Han, Jianlin'
'Pan, Yi'

_publ_section_title
;
 Asymmetric synthesis of fluorinated amino-benzothiazol derivatives by
 additions of 2-lithiated benzothiazoles to
 (S)-N-t-butylsulfinyl-ketimines
;
_journal_name_full 'RSC Adv.'
_journal_paper_doi 10.1039/C4RA15405C
_journal_year 2014
_chemical_absolute_configuration ad
_chemical_formula_moiety 'C17 H20 N2 O S3'
_chemical_formula_sum 'C17 H20 N2 O S3'
_chemical_formula_weight 364.53
_chemical_name_systematic
; 
 ? 
;
_space_group_IT_number 19
_symmetry_cell_setting orthorhombic
_symmetry_space_group_name_Hall 'P 2ac 2ab'
_symmetry_space_group_name_H-M 'P 21 21 21'
_atom_sites_solution_hydrogens geom
_atom_sites_solution_primary direct
_atom_sites_solution_secondary difmap
_audit_block_doi 10.5517/cc13ctx6
_audit_creation_method SHELXL-97
_audit_update_record
;
2014-09-15 deposited with the CCDC.
2014-12-04 downloaded from the CCDC.
;
_cell_angle_alpha 90.00
_cell_angle_beta 90.00
_cell_angle_gamma 90.00
_cell_formula_units_Z 4
_cell_length_a 8.2731(4)
_cell_length_b 10.7452(5)
_cell_length_c 20.7803(10)
_cell_measurement_reflns_used 5733
_cell_measurement_temperature 296(2)
_cell_measurement_theta_max 27.51
_cell_measurement_theta_min 2.65
_cell_volume 1847.29(15)
_computing_structure_refinement 'SHELXL-97 (Sheldrick, 2008)'
_computing_structure_solution 'SHELXS-97 (Sheldrick, 2008)'
_diffrn_ambient_temperature 296(2)
_diffrn_measured_fraction_theta_full 0.997
_diffrn_measured_fraction_theta_max 0.997
_diffrn_radiation_monochromator graphite
_diffrn_radiation_source 'fine-focus sealed tube'
_diffrn_radiation_type MoK\a
_diffrn_radiation_wavelength 0.71073
_diffrn_reflns_av_R_equivalents 0.0202
_diffrn_reflns_av_sigmaI/netI 0.0223
_diffrn_reflns_limit_h_max 10
_diffrn_reflns_limit_h_min -9
_diffrn_reflns_limit_k_max 13
_diffrn_reflns_limit_k_min -13
_diffrn_reflns_limit_l_max 21
_diffrn_reflns_limit_l_min -27
_diffrn_reflns_number 12666
_diffrn_reflns_theta_full 27.58
_diffrn_reflns_theta_max 27.58
_diffrn_reflns_theta_min 1.96
_exptl_absorpt_coefficient_mu 0.406
_exptl_absorpt_correction_T_max 0.8879
_exptl_absorpt_correction_T_min 0.8512
_exptl_absorpt_correction_type multi-scan
_exptl_absorpt_process_details 'SADABS (Bruker, 2000)'
_exptl_crystal_density_diffrn 1.311
_exptl_crystal_density_method 'not measured'
_exptl_crystal_F_000 768
_exptl_crystal_size_max 0.41
_exptl_crystal_size_mid 0.38
_exptl_crystal_size_min 0.30
_refine_diff_density_max 0.173
_refine_diff_density_min -0.211
_refine_diff_density_rms 0.034
_refine_ls_abs_structure_details 'Flack H D (1983), Acta Cryst. A39, 876-881'
_refine_ls_abs_structure_Flack -0.01(6)
_refine_ls_extinction_coef 0.044(2)
_refine_ls_extinction_expression Fc^*^=kFc[1+0.001xFc^2^\l^3^/sin(2\q)]^-1/4^
_refine_ls_extinction_method SHELXL
_refine_ls_goodness_of_fit_ref 1.045
_refine_ls_hydrogen_treatment mixed
_refine_ls_matrix_type full
_refine_ls_number_parameters 216
_refine_ls_number_reflns 4266
_refine_ls_number_restraints 1
_refine_ls_restrained_S_all 1.046
_refine_ls_R_factor_all 0.0325
_refine_ls_R_factor_gt 0.0277
_refine_ls_shift/su_max 0.001
_refine_ls_shift/su_mean 0.000
_refine_ls_structure_factor_coef Fsqd
_refine_ls_weighting_details 'calc w=1/[\s^2^(Fo^2^)+(0.0587P)^2^+0.0000P] where P=(Fo^2^+2Fc^2^)/3'
_refine_ls_weighting_scheme calc
_refine_ls_wR_factor_gt 0.0821
_refine_ls_wR_factor_ref 0.0861
_reflns_number_gt 3894
_reflns_number_total 4266
_reflns_threshold_expression >2sigma(I)
_cod_data_source_file c4ra15405c2.cif
_cod_data_source_block 1
_cod_depositor_comments
;
The following automatic conversions were performed:

'_symmetry_cell_setting' value 'Orthorhombic' changed to
'orthorhombic' according to
/usr/data/users/saulius/crontab/automatic-downloads/rss-feeds/RSC/lib/dictionaries/cif_core.dic
dictionary named 'cif_core.dic' version 2.4.2 from 2011-04-26.

Automatic conversion script
Id: cif_fix_values 2935 2014-11-11 08:27:57Z andrius 
;
_cod_original_sg_symbol_Hall 'P 2ac 2ab '
_cod_original_sg_symbol_H-M 'P2(1)2(1)2(1) '
_cod_database_code 7219014

loop_
_symmetry_equiv_pos_as_xyz
'x, y, z'
'-x+1/2, -y, z+1/2'
'-x, y+1/2, -z+1/2'
'x+1/2, -y+1/2, -z'

loop_
_atom_site_label
_atom_site_type_symbol
_atom_site_fract_x
_atom_site_fract_y
_atom_site_fract_z
_atom_site_U_iso_or_equiv
_atom_site_adp_type
_atom_site_occupancy
_atom_site_symmetry_multiplicity
_atom_site_calc_flag
_atom_site_refinement_flags
C1 C 0.1597(2) 0.62643(16) 0.77679(8) 0.0378(3) Uani 1 1 d .
C2 C 0.2034(2) 0.69911(18) 0.87438(8) 0.0432(4) Uani 1 1 d .
C3 C 0.1346(2) 0.58538(17) 0.89147(8) 0.0426(4) Uani 1 1 d .
C4 C 0.1189(2) 0.5492(2) 0.95574(9) 0.0536(5) Uani 1 1 d .
H4 H 0.0735 0.4730 0.9669 0.064 Uiso 1 1 calc R
C5 C 0.1733(3) 0.6311(3) 1.00196(9) 0.0631(6) Uani 1 1 d .
H5 H 0.1649 0.6094 1.0452 0.076 Uiso 1 1 calc R
C6 C 0.2397(3) 0.7440(2) 0.98563(10) 0.0682(6) Uani 1 1 d .
H6 H 0.2741 0.7972 1.0182 0.082 Uiso 1 1 calc R
C7 C 0.2569(3) 0.7809(2) 0.92218(9) 0.0584(5) Uani 1 1 d .
H7 H 0.3025 0.8574 0.9117 0.070 Uiso 1 1 calc R
C8 C 0.15011(19) 0.61859(17) 0.70346(8) 0.0379(3) Uani 1 1 d .
C9 C 0.4323(2) 0.84116(18) 0.59158(9) 0.0482(4) Uani 1 1 d .
C10 C 0.5781(3) 0.7611(3) 0.60655(14) 0.0803(7) Uani 1 1 d .
H10A H 0.6749 0.8059 0.5960 0.120 Uiso 1 1 calc R
H10B H 0.5732 0.6860 0.5816 0.120 Uiso 1 1 calc R
H10C H 0.5786 0.7407 0.6515 0.120 Uiso 1 1 calc R
C11 C 0.4197(3) 0.9561(2) 0.63383(12) 0.0705(6) Uani 1 1 d .
H11A H 0.4993 1.0159 0.6207 0.106 Uiso 1 1 calc R
H11B H 0.4380 0.9333 0.6779 0.106 Uiso 1 1 calc R
H11C H 0.3138 0.9916 0.6296 0.106 Uiso 1 1 calc R
C12 C 0.4325(4) 0.8805(3) 0.52022(10) 0.0720(7) Uani 1 1 d .
H12A H 0.3412 0.9332 0.5119 0.108 Uiso 1 1 calc R
H12B H 0.4263 0.8078 0.4935 0.108 Uiso 1 1 calc R
H12C H 0.5303 0.9250 0.5108 0.108 Uiso 1 1 calc R
C13 C 0.21306(18) 0.49206(16) 0.68370(7) 0.0375(3) Uani 1 1 d .
C14 C 0.1274(2) 0.38730(18) 0.66982(9) 0.0496(4) Uani 1 1 d .
H14 H 0.0161 0.3869 0.6635 0.059 Uiso 1 1 calc R
C15 C 0.2239(3) 0.27957(18) 0.66604(11) 0.0598(5) Uani 1 1 d .
H15 H 0.1833 0.2008 0.6569 0.072 Uiso 1 1 calc R
C16 C 0.3801(3) 0.3028(2) 0.67699(10) 0.0597(5) Uani 1 1 d .
H16 H 0.4602 0.2420 0.6771 0.072 Uiso 1 1 calc R
C17 C -0.0282(2) 0.6351(2) 0.68368(9) 0.0490(4) Uani 1 1 d .
H17A H -0.0641 0.7169 0.6954 0.073 Uiso 1 1 calc R
H17B H -0.0933 0.5740 0.7053 0.073 Uiso 1 1 calc R
H17C H -0.0383 0.6245 0.6380 0.073 Uiso 1 1 calc R
N1 N 0.21525(17) 0.72047(14) 0.80784(7) 0.0430(3) Uani 1 1 d .
N2 N 0.25823(19) 0.71701(13) 0.67824(7) 0.0410(3) Uani 1 1 d D
H2 H 0.255(3) 0.7792(16) 0.6998(10) 0.049 Uiso 1 1 d D
O1 O 0.11219(18) 0.82997(15) 0.58393(6) 0.0598(4) Uani 1 1 d .
S1 S 0.08502(6) 0.50280(4) 0.822406(19) 0.04625(12) Uani 1 1 d .
S2 S 0.24848(5) 0.74518(4) 0.599071(18) 0.04123(12) Uani 1 1 d .
S3 S 0.41573(6) 0.45771(5) 0.69088(2) 0.05414(14) Uani 1 1 d .

loop_
_atom_site_aniso_label
_atom_site_aniso_U_11
_atom_site_aniso_U_22
_atom_site_aniso_U_33
_atom_site_aniso_U_23
_atom_site_aniso_U_13
_atom_site_aniso_U_12
C1 0.0369(8) 0.0427(9) 0.0339(8) -0.0019(7) 0.0031(6) 0.0032(7)
C2 0.0422(8) 0.0524(10) 0.0351(8) -0.0053(7) 0.0019(7) 0.0022(8)
C3 0.0398(8) 0.0544(10) 0.0337(8) -0.0056(7) 0.0010(6) 0.0030(7)
C4 0.0584(12) 0.0647(12) 0.0377(9) -0.0008(8) 0.0036(8) -0.0007(10)
C5 0.0697(13) 0.0877(17) 0.0319(9) -0.0052(10) 0.0028(9) -0.0060(12)
C6 0.0777(14) 0.0864(16) 0.0404(11) -0.0208(10) -0.0011(9) -0.0159(16)
C7 0.0641(12) 0.0664(13) 0.0446(10) -0.0126(8) 0.0003(9) -0.0160(11)
C8 0.0362(8) 0.0443(9) 0.0332(8) 0.0001(6) -0.0002(6) -0.0011(7)
C9 0.0539(10) 0.0464(10) 0.0442(9) -0.0021(7) 0.0061(8) -0.0084(8)
C10 0.0505(12) 0.0791(17) 0.111(2) 0.0138(15) 0.0097(12) -0.0026(13)
C11 0.0844(16) 0.0562(12) 0.0709(14) -0.0158(11) 0.0075(12) -0.0187(13)
C12 0.0910(17) 0.0747(15) 0.0502(11) 0.0084(10) 0.0177(12) -0.0161(14)
C13 0.0375(7) 0.0459(8) 0.0291(7) -0.0011(7) 0.0018(6) 0.0006(7)
C14 0.0479(10) 0.0475(10) 0.0533(10) -0.0066(8) 0.0084(8) -0.0057(8)
C15 0.0750(14) 0.0434(10) 0.0611(13) -0.0022(8) 0.0180(11) -0.0055(9)
C16 0.0697(13) 0.0532(11) 0.0562(11) 0.0036(9) 0.0140(10) 0.0157(10)
C17 0.0391(8) 0.0599(11) 0.0479(9) 0.0039(9) -0.0025(8) 0.0047(8)
N1 0.0437(7) 0.0502(8) 0.0350(7) -0.0037(6) 0.0020(6) -0.0031(6)
N2 0.0489(7) 0.0424(7) 0.0317(6) -0.0016(6) 0.0003(6) -0.0047(6)
O1 0.0560(8) 0.0736(10) 0.0497(8) 0.0114(6) -0.0052(6) 0.0094(7)
S1 0.0609(2) 0.0450(2) 0.03280(19) -0.00145(17) 0.00205(18) -0.0054(2)
S2 0.0482(2) 0.0454(2) 0.03015(19) -0.00213(16) -0.00002(16) -0.0020(2)
S3 0.0424(2) 0.0619(3) 0.0581(3) -0.0068(2) -0.0041(2) 0.0068(2)

loop_
_atom_type_symbol
_atom_type_description
_atom_type_scat_dispersion_real
_atom_type_scat_dispersion_imag
_atom_type_scat_source
C C 0.0033 0.0016 'International Tables Vol C Tables 4.2.6.8 and 6.1.1.4'
H H 0.0000 0.0000 'International Tables Vol C Tables 4.2.6.8 and 6.1.1.4'
N N 0.0061 0.0033 'International Tables Vol C Tables 4.2.6.8 and 6.1.1.4'
O O 0.0106 0.0060 'International Tables Vol C Tables 4.2.6.8 and 6.1.1.4'
S S 0.1246 0.1234 'International Tables Vol C Tables 4.2.6.8 and 6.1.1.4'

loop_
_geom_angle_atom_site_label_1
_geom_angle_atom_site_label_2
_geom_angle_atom_site_label_3
_geom_angle
N1 C1 C8 124.26(16)
N1 C1 S1 116.93(12)
C8 C1 S1 118.77(13)
C3 C2 C7 119.97(18)
C3 C2 N1 115.00(15)
C7 C2 N1 125.02(18)
C2 C3 C4 121.71(17)
C2 C3 S1 109.50(12)
C4 C3 S1 128.74(16)
C5 C4 C3 117.3(2)
C5 C4 H4 121.4
C3 C4 H4 121.4
C6 C5 C4 121.48(19)
C6 C5 H5 119.3
C4 C5 H5 119.3
C5 C6 C7 121.93(19)
C5 C6 H6 119.0
C7 C6 H6 119.0
C6 C7 C2 117.6(2)
C6 C7 H7 121.2
C2 C7 H7 121.2
N2 C8 C13 109.75(13)
N2 C8 C1 106.39(13)
C13 C8 C1 107.60(14)
N2 C8 C17 113.68(15)
C13 C8 C17 111.12(15)
C1 C8 C17 108.01(13)
C10 C9 C11 113.4(2)
C10 C9 C12 110.64(19)
C11 C9 C12 109.46(19)
C10 C9 S2 108.79(15)
C11 C9 S2 110.44(14)
C12 C9 S2 103.62(14)
C9 C10 H10A 109.5
C9 C10 H10B 109.5
H10A C10 H10B 109.5
C9 C10 H10C 109.5
H10A C10 H10C 109.5
H10B C10 H10C 109.5
C9 C11 H11A 109.5
C9 C11 H11B 109.5
H11A C11 H11B 109.5
C9 C11 H11C 109.5
H11A C11 H11C 109.5
H11B C11 H11C 109.5
C9 C12 H12A 109.5
C9 C12 H12B 109.5
H12A C12 H12B 109.5
C9 C12 H12C 109.5
H12A C12 H12C 109.5
H12B C12 H12C 109.5
C14 C13 C8 128.44(15)
C14 C13 S3 110.35(13)
C8 C13 S3 120.26(12)
C13 C14 C15 113.36(17)
C13 C14 H14 123.3
C15 C14 H14 123.3
C16 C15 C14 112.69(19)
C16 C15 H15 123.7
C14 C15 H15 123.7
C15 C16 S3 112.08(16)
C15 C16 H16 124.0
S3 C16 H16 124.0
C8 C17 H17A 109.5
C8 C17 H17B 109.5
H17A C17 H17B 109.5
C8 C17 H17C 109.5
H17A C17 H17C 109.5
H17B C17 H17C 109.5
C1 N1 C2 109.93(15)
C8 N2 S2 116.59(11)
C8 N2 H2 112.2(16)
S2 N2 H2 113.3(15)
C3 S1 C1 88.64(9)
O1 S2 N2 110.85(8)
O1 S2 C9 105.40(9)
N2 S2 C9 98.30(8)
C16 S3 C13 91.51(10)

loop_
_geom_bond_atom_site_label_1
_geom_bond_atom_site_label_2
_geom_bond_distance
C1 N1 1.284(2)
C1 C8 1.528(2)
C1 S1 1.7450(18)
C2 C3 1.394(3)
C2 C7 1.399(3)
C2 N1 1.405(2)
C3 C4 1.397(2)
C3 S1 1.7366(17)
C4 C5 1.378(3)
C4 H4 0.9300
C5 C6 1.375(3)
C5 H5 0.9300
C6 C7 1.384(3)
C6 H6 0.9300
C7 H7 0.9300
C8 N2 1.481(2)
C8 C13 1.513(2)
C8 C17 1.542(2)
C9 C10 1.514(3)
C9 C11 1.519(3)
C9 C12 1.542(3)
C9 S2 1.8441(19)
C10 H10A 0.9600
C10 H10B 0.9600
C10 H10C 0.9600
C11 H11A 0.9600
C11 H11B 0.9600
C11 H11C 0.9600
C12 H12A 0.9600
C12 H12B 0.9600
C12 H12C 0.9600
C13 C14 1.361(3)
C13 S3 1.7234(16)
C14 C15 1.408(3)
C14 H14 0.9300
C15 C16 1.336(3)
C15 H15 0.9300
C16 S3 1.715(2)
C16 H16 0.9300
C17 H17A 0.9600
C17 H17B 0.9600
C17 H17C 0.9600
N2 S2 1.6748(15)
N2 H2 0.804(15)
O1 S2 1.4833(15)
